data_4315277
loop_
_publ_author_name
'Robert D. Schmidt'
'David A. Shultz'
'James D. Martin'

_publ_section_title
;
 Magnetic Bistability in a Cobalt Bis(dioxolene) Complex: Long-Lived
 Photoinduced Valence Tautomerism
;
_journal_name_full 'Inorganic Chemistry'
_journal_page_first 3162
_journal_page_last 3168
_journal_paper_doi 10.1021/ic901998p
_journal_volume 49
_journal_year 2010
_chemical_formula_sum 'C40 H48 Co N4 O4'
_chemical_formula_weight 707.75
_chemical_name_systematic
; 
 ? 
;
_space_group_IT_number 14
_symmetry_cell_setting monoclinic
_symmetry_space_group_name_Hall '-P 2ybc'
_symmetry_space_group_name_H-M 'P 1 21/c 1'
_atom_sites_solution_hydrogens geom
_atom_sites_solution_primary isomor
_atom_sites_solution_secondary difmap
_audit_creation_method SHELXL-97
_cell_angle_alpha 90.00
_cell_angle_beta 90.209(3)
_cell_angle_gamma 90.00
_cell_formula_units_Z 2
_cell_length_a 11.7031(5)
_cell_length_b 22.8781(9)
_cell_length_c 7.2110(3)
_cell_measurement_reflns_used 9876
_cell_measurement_temperature 143
_cell_measurement_theta_max 26.99
_cell_measurement_theta_min 2.49
_cell_volume 1930.69(14)
_computing_cell_refinement SAINT
_computing_data_collection Apex2
_computing_data_reduction SAINT
_computing_molecular_graphics NRCVAX
_computing_publication_material cif2tables.py
_computing_structure_refinement XL
_diffrn_ambient_temperature 143
_diffrn_measured_fraction_theta_full 0.986
_diffrn_measured_fraction_theta_max 0.986
_diffrn_measurement_device_type 'Bruker-Nonius Kappa Axis X8 Apex2'
_diffrn_measurement_method 'omega and phi scans'
_diffrn_radiation_monochromator graphite
_diffrn_radiation_source 'fine-focus sealed tube'
_diffrn_radiation_type MoK\a
_diffrn_radiation_wavelength 0.71073
_diffrn_reflns_av_R_equivalents 0.0621
_diffrn_reflns_av_sigmaI/netI 0.0434
_diffrn_reflns_limit_h_max 14
_diffrn_reflns_limit_h_min -14
_diffrn_reflns_limit_k_max 29
_diffrn_reflns_limit_k_min -29
_diffrn_reflns_limit_l_max 9
_diffrn_reflns_limit_l_min -7
_diffrn_reflns_number 45317
_diffrn_reflns_theta_full 27.12
_diffrn_reflns_theta_max 27.12
_diffrn_reflns_theta_min 2.49
_exptl_absorpt_coefficient_mu 0.488
_exptl_absorpt_correction_T_max 0.9657
_exptl_absorpt_correction_T_min 0.8333
_exptl_absorpt_correction_type multi-scan
_exptl_absorpt_process_details SADABS
_exptl_crystal_colour blue
_exptl_crystal_density_diffrn 1.217
_exptl_crystal_density_method 'not measured'
_exptl_crystal_description prism
_exptl_crystal_F_000 750
_exptl_crystal_size_max 0.39
_exptl_crystal_size_mid 0.12
_exptl_crystal_size_min 0.07
_refine_diff_density_max 0.652
_refine_diff_density_min -0.432
_refine_diff_density_rms 0.082
_refine_ls_extinction_method none
_refine_ls_goodness_of_fit_ref 1.167
_refine_ls_hydrogen_treatment constr
_refine_ls_matrix_type full
_refine_ls_number_parameters 229
_refine_ls_number_reflns 4213
_refine_ls_number_restraints 0
_refine_ls_restrained_S_all 1.167
_refine_ls_R_factor_all 0.1004
_refine_ls_R_factor_gt 0.0664
_refine_ls_shift/su_max 0.000
_refine_ls_shift/su_mean 0.000
_refine_ls_structure_factor_coef Fsqd
_refine_ls_weighting_details 'calc w=1/[\s^2^(Fo^2^)+(0.0861P)^2^+2.3811P] where P=(Fo^2^+2Fc^2^)/3'
_refine_ls_weighting_scheme calc
_refine_ls_wR_factor_gt 0.1775
_refine_ls_wR_factor_ref 0.1973
_reflns_number_gt 3049
_reflns_number_total 4213
_reflns_threshold_expression >2sigma(I)
_cod_data_source_file ic901998p_si_002.cif
_cod_data_source_block x10066
_cod_original_sg_symbol_H-M 'P 21/c'
_cod_database_code 4315277

loop_
_symmetry_equiv_pos_as_xyz
'x, y, z'
'-x, y+1/2, -z+1/2'
'-x, -y, -z'
'x, -y-1/2, z-1/2'

loop_
_atom_site_label
_atom_site_type_symbol
_atom_site_fract_x
_atom_site_fract_y
_atom_site_fract_z
_atom_site_U_iso_or_equiv
_atom_site_adp_type
_atom_site_occupancy
_atom_site_symmetry_multiplicity
_atom_site_calc_flag
_atom_site_refinement_flags
_atom_site_disorder_assembly
_atom_site_disorder_group
Co1 Co 0.0000 0.0000 0.0000 0.0276(2) Uani 1 2 d S . .
O1 O -0.1500(2) 0.00319(10) 0.1355(3) 0.0322(6) Uani 1 1 d . . .
O2 O -0.0719(2) 0.06830(10) -0.1368(3) 0.0298(6) Uani 1 1 d . . .
N1 N -0.0725(2) -0.05984(12) -0.2002(4) 0.0309(7) Uani 1 1 d . . .
C1 C -0.2164(3) 0.04422(15) 0.0731(5) 0.0293(8) Uani 1 1 d . . .
C2 C -0.1731(3) 0.07987(15) -0.0764(5) 0.0282(8) Uani 1 1 d . . .
C3 C -0.2446(3) 0.12641(15) -0.1492(5) 0.0307(8) Uani 1 1 d . . .
C4 C -0.3499(3) 0.13268(16) -0.0736(6) 0.0374(9) Uani 1 1 d . . .
H4 H -0.3972 0.1630 -0.1209 0.045 Uiso 1 1 calc R . .
C5 C -0.3953(3) 0.09710(17) 0.0720(6) 0.0402(9) Uani 1 1 d . . .
C6 C -0.3269(3) 0.05385(17) 0.1432(6) 0.0369(9) Uani 1 1 d . . .
H6 H -0.3544 0.0301 0.2413 0.044 Uiso 1 1 calc R . .
C7 C -0.2002(3) 0.16609(16) -0.3049(5) 0.0361(9) Uani 1 1 d . . .
C8 C -0.0887(4) 0.19550(18) -0.2494(6) 0.0426(10) Uani 1 1 d . . .
H8A H -0.0650 0.2225 -0.3475 0.064 Uiso 1 1 calc R . .
H8B H -0.0295 0.1657 -0.2311 0.064 Uiso 1 1 calc R . .
H8C H -0.0997 0.2172 -0.1337 0.064 Uiso 1 1 calc R . .
C9 C -0.2870(4) 0.2140(2) -0.3540(6) 0.0556(13) Uani 1 1 d . . .
H9A H -0.3015 0.2382 -0.2444 0.083 Uiso 1 1 calc R . .
H9B H -0.3586 0.1959 -0.3953 0.083 Uiso 1 1 calc R . .
H9C H -0.2564 0.2384 -0.4536 0.083 Uiso 1 1 calc R . .
C10 C -0.1800(4) 0.12927(19) -0.4811(6) 0.0474(11) Uani 1 1 d . . .
H10A H -0.1579 0.1550 -0.5834 0.071 Uiso 1 1 calc R . .
H10B H -0.2505 0.1085 -0.5141 0.071 Uiso 1 1 calc R . .
H10C H -0.1189 0.1009 -0.4577 0.071 Uiso 1 1 calc R . .
C11 C -0.5171(4) 0.1085(2) 0.1379(8) 0.0564(13) Uani 1 1 d . . .
C12 C -0.5262(4) 0.1712(2) 0.2136(8) 0.0649(15) Uani 1 1 d . . .
H12A H -0.6043 0.1783 0.2566 0.097 Uiso 1 1 calc R . .
H12B H -0.5074 0.1991 0.1151 0.097 Uiso 1 1 calc R . .
H12C H -0.4728 0.1761 0.3173 0.097 Uiso 1 1 calc R . .
C13 C -0.5527(5) 0.0660(3) 0.2878(12) 0.108(3) Uani 1 1 d . . .
H13A H -0.5438 0.0259 0.2425 0.162 Uiso 1 1 calc R . .
H13B H -0.6328 0.0729 0.3203 0.162 Uiso 1 1 calc R . .
H13C H -0.5045 0.0717 0.3978 0.162 Uiso 1 1 calc R . .
C14 C -0.5996(4) 0.1012(3) -0.0231(11) 0.088(2) Uani 1 1 d . . .
H14A H -0.5875 0.0630 -0.0813 0.132 Uiso 1 1 calc R . .
H14B H -0.5864 0.1322 -0.1144 0.132 Uiso 1 1 calc R . .
H14C H -0.6782 0.1037 0.0225 0.132 Uiso 1 1 calc R . .
C15 C -0.0873(3) -0.11659(17) -0.1614(6) 0.0410(10) Uani 1 1 d . . .
H15 H -0.0672 -0.1301 -0.0411 0.049 Uiso 1 1 calc R . .
C16 C -0.1304(4) -0.15633(17) -0.2873(6) 0.0436(10) Uani 1 1 d . . .
H16 H -0.1416 -0.1961 -0.2537 0.052 Uiso 1 1 calc R . .
C17 C -0.1569(3) -0.13684(16) -0.4634(6) 0.0363(9) Uani 1 1 d . . .
C18 C -0.1428(3) -0.07831(16) -0.5066(5) 0.0351(9) Uani 1 1 d . . .
H18 H -0.1612 -0.0638 -0.6266 0.042 Uiso 1 1 calc R . .
C19 C -0.1016(3) -0.04183(16) -0.3711(5) 0.0332(8) Uani 1 1 d . . .
H19 H -0.0931 -0.0015 -0.3998 0.040 Uiso 1 1 calc R . .
C20 C -0.2016(4) -0.17653(19) -0.6019(7) 0.0476(11) Uani 1 1 d . . .
N2 N -0.2337(4) -0.20726(18) -0.7142(7) 0.0686(13) Uani 1 1 d . . .

loop_
_atom_site_aniso_label
_atom_site_aniso_U_11
_atom_site_aniso_U_22
_atom_site_aniso_U_33
_atom_site_aniso_U_23
_atom_site_aniso_U_13
_atom_site_aniso_U_12
Co1 0.0326(4) 0.0232(3) 0.0271(4) 0.0043(3) 0.0003(2) 0.0047(3)
O1 0.0389(14) 0.0291(13) 0.0286(13) 0.0067(11) 0.0007(10) -0.0004(11)
O2 0.0337(14) 0.0273(13) 0.0286(13) 0.0032(10) -0.0004(10) 0.0031(10)
N1 0.0282(16) 0.0255(15) 0.0391(18) 0.0065(13) 0.0040(13) 0.0075(12)
C1 0.0352(19) 0.0265(17) 0.0262(18) -0.0043(14) -0.0068(14) -0.0003(15)
C2 0.0317(19) 0.0262(17) 0.0266(18) -0.0063(14) -0.0046(14) 0.0026(14)
C3 0.038(2) 0.0246(17) 0.0298(19) -0.0040(14) -0.0090(15) 0.0065(14)
C4 0.037(2) 0.0308(19) 0.045(2) -0.0070(17) -0.0092(17) 0.0077(16)
C5 0.036(2) 0.035(2) 0.050(3) -0.0125(19) -0.0018(18) 0.0006(16)
C6 0.038(2) 0.034(2) 0.039(2) -0.0062(17) 0.0038(17) -0.0032(16)
C7 0.048(2) 0.0321(19) 0.029(2) 0.0032(16) -0.0038(16) 0.0106(17)
C8 0.058(3) 0.035(2) 0.035(2) 0.0093(17) 0.0026(19) 0.0063(19)
C9 0.073(3) 0.053(3) 0.041(3) 0.008(2) -0.008(2) 0.027(2)
C10 0.065(3) 0.048(2) 0.029(2) -0.0020(19) -0.0029(19) 0.017(2)
C11 0.032(2) 0.046(3) 0.091(4) -0.006(3) 0.008(2) 0.0025(19)
C12 0.037(3) 0.062(3) 0.096(4) -0.027(3) 0.015(2) 0.005(2)
C13 0.055(3) 0.089(5) 0.180(8) 0.034(5) 0.067(4) 0.021(3)
C14 0.032(3) 0.078(4) 0.153(7) -0.040(4) -0.009(3) 0.004(2)
C15 0.041(2) 0.035(2) 0.047(3) 0.0144(18) -0.0099(18) -0.0023(17)
C16 0.045(2) 0.0251(19) 0.061(3) 0.0118(19) -0.008(2) -0.0006(16)
C17 0.032(2) 0.0288(19) 0.048(2) 0.0007(17) 0.0010(17) 0.0042(15)
C18 0.041(2) 0.0321(19) 0.033(2) 0.0023(16) 0.0088(16) 0.0079(16)
C19 0.040(2) 0.0244(17) 0.035(2) 0.0063(16) 0.0098(16) 0.0062(15)
C20 0.045(2) 0.035(2) 0.063(3) 0.003(2) -0.008(2) 0.0074(18)
N2 0.081(3) 0.043(2) 0.082(3) -0.016(2) -0.027(3) 0.008(2)

loop_
_atom_type_symbol
_atom_type_description
_atom_type_scat_dispersion_real
_atom_type_scat_dispersion_imag
_atom_type_scat_source
C C 0.0033 0.0016 'International Tables Vol C Tables 4.2.6.8 and 6.1.1.4'
H H 0.0000 0.0000 'International Tables Vol C Tables 4.2.6.8 and 6.1.1.4'
Co Co 0.3494 0.9721 'International Tables Vol C Tables 4.2.6.8 and 6.1.1.4'
N N 0.0061 0.0033 'International Tables Vol C Tables 4.2.6.8 and 6.1.1.4'
O O 0.0106 0.0060 'International Tables Vol C Tables 4.2.6.8 and 6.1.1.4'

loop_
_geom_angle_atom_site_label_1
_geom_angle_atom_site_label_2
_geom_angle_atom_site_label_3
_geom_angle
_geom_angle_site_symmetry_1
_geom_angle_site_symmetry_3
_geom_angle_publ_flag
O1 Co1 O1 180.00(14) 3 . ?
O1 Co1 O2 81.23(9) 3 3 ?
O1 Co1 O2 98.77(9) . 3 ?
O1 Co1 O2 98.77(9) 3 . ?
O1 Co1 O2 81.23(9) . . ?
O2 Co1 O2 180.00(19) 3 . ?
O1 Co1 N1 90.36(10) 3 3 ?
O1 Co1 N1 89.64(10) . 3 ?
O2 Co1 N1 90.12(10) 3 3 ?
O2 Co1 N1 89.88(10) . 3 ?
O1 Co1 N1 89.64(10) 3 . ?
O1 Co1 N1 90.36(10) . . ?
O2 Co1 N1 89.88(10) 3 . ?
O2 Co1 N1 90.12(10) . . ?
N1 Co1 N1 180.00(18) 3 . ?
C1 O1 Co1 112.3(2) . . ?
C2 O2 Co1 111.9(2) . . ?
C15 N1 C19 117.2(3) . . ?
C15 N1 Co1 121.7(3) . . ?
C19 N1 Co1 121.1(2) . . ?
O1 C1 C6 122.6(3) . . ?
O1 C1 C2 117.1(3) . . ?
C6 C1 C2 120.3(3) . . ?
O2 C2 C1 117.4(3) . . ?
O2 C2 C3 123.8(3) . . ?
C1 C2 C3 118.8(3) . . ?
C4 C3 C2 117.1(3) . . ?
C4 C3 C7 122.8(3) . . ?
C2 C3 C7 120.2(3) . . ?
C3 C4 C5 125.0(3) . . ?
C3 C4 H4 117.5 . . ?
C5 C4 H4 117.5 . . ?
C6 C5 C4 117.9(4) . . ?
C6 C5 C11 123.4(4) . . ?
C4 C5 C11 118.7(4) . . ?
C5 C6 C1 120.9(4) . . ?
C5 C6 H6 119.5 . . ?
C1 C6 H6 119.5 . . ?
C8 C7 C9 108.2(3) . . ?
C8 C7 C3 111.2(3) . . ?
C9 C7 C3 111.4(3) . . ?
C8 C7 C10 108.9(3) . . ?
C9 C7 C10 107.6(3) . . ?
C3 C7 C10 109.4(3) . . ?
C7 C8 H8A 109.5 . . ?
C7 C8 H8B 109.5 . . ?
H8A C8 H8B 109.5 . . ?
C7 C8 H8C 109.5 . . ?
H8A C8 H8C 109.5 . . ?
H8B C8 H8C 109.5 . . ?
C7 C9 H9A 109.5 . . ?
C7 C9 H9B 109.5 . . ?
H9A C9 H9B 109.5 . . ?
C7 C9 H9C 109.5 . . ?
H9A C9 H9C 109.5 . . ?
H9B C9 H9C 109.5 . . ?
C7 C10 H10A 109.5 . . ?
C7 C10 H10B 109.5 . . ?
H10A C10 H10B 109.5 . . ?
C7 C10 H10C 109.5 . . ?
H10A C10 H10C 109.5 . . ?
H10B C10 H10C 109.5 . . ?
C13 C11 C14 107.4(5) . . ?
C13 C11 C5 111.9(4) . . ?
C14 C11 C5 109.6(4) . . ?
C13 C11 C12 109.0(5) . . ?
C14 C11 C12 109.2(4) . . ?
C5 C11 C12 109.6(4) . . ?
C11 C12 H12A 109.5 . . ?
C11 C12 H12B 109.5 . . ?
H12A C12 H12B 109.5 . . ?
C11 C12 H12C 109.5 . . ?
H12A C12 H12C 109.5 . . ?
H12B C12 H12C 109.5 . . ?
C11 C13 H13A 109.5 . . ?
C11 C13 H13B 109.5 . . ?
H13A C13 H13B 109.5 . . ?
C11 C13 H13C 109.5 . . ?
H13A C13 H13C 109.5 . . ?
H13B C13 H13C 109.5 . . ?
C11 C14 H14A 109.5 . . ?
C11 C14 H14B 109.5 . . ?
H14A C14 H14B 109.5 . . ?
C11 C14 H14C 109.5 . . ?
H14A C14 H14C 109.5 . . ?
H14B C14 H14C 109.5 . . ?
N1 C15 C16 123.3(4) . . ?
N1 C15 H15 118.4 . . ?
C16 C15 H15 118.4 . . ?
C15 C16 C17 118.2(4) . . ?
C15 C16 H16 120.9 . . ?
C17 C16 H16 120.9 . . ?
C16 C17 C18 119.5(4) . . ?
C16 C17 C20 120.8(4) . . ?
C18 C17 C20 119.7(4) . . ?
C19 C18 C17 118.0(4) . . ?
C19 C18 H18 121.0 . . ?
C17 C18 H18 121.0 . . ?
N1 C19 C18 123.7(3) . . ?
N1 C19 H19 118.2 . . ?
C18 C19 H19 118.2 . . ?
N2 C20 C17 177.8(5) . . ?

loop_
_geom_bond_atom_site_label_1
_geom_bond_atom_site_label_2
_geom_bond_distance
_geom_bond_site_symmetry_2
_geom_bond_publ_flag
Co1 O1 2.013(2) 3 ?
Co1 O1 2.013(2) . ?
Co1 O2 2.029(2) 3 ?
Co1 O2 2.029(2) . ?
Co1 N1 2.161(3) 3 ?
Co1 N1 2.161(3) . ?
O1 C1 1.298(4) . ?
O2 C2 1.292(4) . ?
N1 C15 1.340(5) . ?
N1 C19 1.342(5) . ?
C1 C6 1.408(5) . ?
C1 C2 1.445(5) . ?
C2 C3 1.451(5) . ?
C3 C4 1.358(5) . ?
C3 C7 1.536(5) . ?
C4 C5 1.432(6) . ?
C4 H4 0.9500 . ?
C5 C6 1.372(6) . ?
C5 C11 1.526(6) . ?
C6 H6 0.9500 . ?
C7 C8 1.521(6) . ?
C7 C9 1.535(5) . ?
C7 C10 1.544(5) . ?
C8 H8A 0.9800 . ?
C8 H8B 0.9800 . ?
C8 H8C 0.9800 . ?
C9 H9A 0.9800 . ?
C9 H9B 0.9800 . ?
C9 H9C 0.9800 . ?
C10 H10A 0.9800 . ?
C10 H10B 0.9800 . ?
C10 H10C 0.9800 . ?
C11 C13 1.514(8) . ?
C11 C14 1.517(8) . ?
C11 C12 1.539(6) . ?
C12 H12A 0.9800 . ?
C12 H12B 0.9800 . ?
C12 H12C 0.9800 . ?
C13 H13A 0.9800 . ?
C13 H13B 0.9800 . ?
C13 H13C 0.9800 . ?
C14 H14A 0.9800 . ?
C14 H14B 0.9800 . ?
C14 H14C 0.9800 . ?
C15 C16 1.379(6) . ?
C15 H15 0.9500 . ?
C16 C17 1.380(6) . ?
C16 H16 0.9500 . ?
C17 C18 1.385(5) . ?
C17 C20 1.446(6) . ?
C18 C19 1.372(6) . ?
C18 H18 0.9500 . ?
C19 H19 0.9500 . ?
C20 N2 1.135(6) . ?

loop_
_geom_torsion_atom_site_label_1
_geom_torsion_atom_site_label_2
_geom_torsion_atom_site_label_3
_geom_torsion_atom_site_label_4
_geom_torsion
_geom_torsion_site_symmetry_1
_geom_torsion_site_symmetry_2
_geom_torsion_site_symmetry_3
_geom_torsion_site_symmetry_4
_geom_torsion_publ_flag
O1 Co1 O1 C1 0.00(11) 3 . . . ?
O2 Co1 O1 C1 -179.4(2) 3 . . . ?
O2 Co1 O1 C1 0.6(2) . . . . ?
N1 Co1 O1 C1 90.5(2) 3 . . . ?
N1 Co1 O1 C1 -89.5(2) . . . . ?
O1 Co1 O2 C2 179.4(2) 3 . . . ?
O1 Co1 O2 C2 -0.6(2) . . . . ?
O2 Co1 O2 C2 0.00(15) 3 . . . ?
N1 Co1 O2 C2 -90.3(2) 3 . . . ?
N1 Co1 O2 C2 89.7(2) . . . . ?
O1 Co1 N1 C15 102.5(3) 3 . . . ?
O1 Co1 N1 C15 -77.5(3) . . . . ?
O2 Co1 N1 C15 21.2(3) 3 . . . ?
O2 Co1 N1 C15 -158.8(3) . . . . ?
N1 Co1 N1 C15 0.0(2) 3 . . . ?
O1 Co1 N1 C19 -75.6(3) 3 . . . ?
O1 Co1 N1 C19 104.4(3) . . . . ?
O2 Co1 N1 C19 -156.8(3) 3 . . . ?
O2 Co1 N1 C19 23.2(3) . . . . ?
N1 Co1 N1 C19 0.0(2) 3 . . . ?
Co1 O1 C1 C6 178.4(3) . . . . ?
Co1 O1 C1 C2 -0.5(4) . . . . ?
Co1 O2 C2 C1 0.5(4) . . . . ?
Co1 O2 C2 C3 -179.9(3) . . . . ?
O1 C1 C2 O2 0.0(5) . . . . ?
C6 C1 C2 O2 -178.9(3) . . . . ?
O1 C1 C2 C3 -179.6(3) . . . . ?
C6 C1 C2 C3 1.5(5) . . . . ?
O2 C2 C3 C4 179.0(3) . . . . ?
C1 C2 C3 C4 -1.4(5) . . . . ?
O2 C2 C3 C7 -1.1(5) . . . . ?
C1 C2 C3 C7 178.5(3) . . . . ?
C2 C3 C4 C5 0.2(6) . . . . ?
C7 C3 C4 C5 -179.8(3) . . . . ?
C3 C4 C5 C6 1.1(6) . . . . ?
C3 C4 C5 C11 -178.1(4) . . . . ?
C4 C5 C6 C1 -1.1(6) . . . . ?
C11 C5 C6 C1 178.1(4) . . . . ?
O1 C1 C6 C5 -179.0(3) . . . . ?
C2 C1 C6 C5 -0.2(5) . . . . ?
C4 C3 C7 C8 123.4(4) . . . . ?
C2 C3 C7 C8 -56.5(4) . . . . ?
C4 C3 C7 C9 2.7(5) . . . . ?
C2 C3 C7 C9 -177.3(3) . . . . ?
C4 C3 C7 C10 -116.2(4) . . . . ?
C2 C3 C7 C10 63.8(4) . . . . ?
C6 C5 C11 C13 -0.8(7) . . . . ?
C4 C5 C11 C13 178.3(5) . . . . ?
C6 C5 C11 C14 -119.9(5) . . . . ?
C4 C5 C11 C14 59.2(5) . . . . ?
C6 C5 C11 C12 120.2(5) . . . . ?
C4 C5 C11 C12 -60.6(6) . . . . ?
C19 N1 C15 C16 0.0(6) . . . . ?
Co1 N1 C15 C16 -178.2(3) . . . . ?
N1 C15 C16 C17 1.6(6) . . . . ?
C15 C16 C17 C18 -1.9(6) . . . . ?
C15 C16 C17 C20 179.5(4) . . . . ?
C16 C17 C18 C19 0.6(6) . . . . ?
C20 C17 C18 C19 179.2(4) . . . . ?
C15 N1 C19 C18 -1.4(5) . . . . ?
Co1 N1 C19 C18 176.8(3) . . . . ?
C17 C18 C19 N1 1.1(6) . . . . ?
C16 C17 C20 N2 -121(12) . . . . ?
C18 C17 C20 N2 61(13) . . . . ?
